data_7715319
loop_
_publ_author_name
'Thomson, Jordan'
'Michailovich, Sofia'
'Miao, Linkun'
'Farrell, Jeffrey M.'
'Murray, Jillian A.'
'Lough, Alan'
'Stephan, Douglas W.'

_publ_section_title
;
 Triple <i>para</i>-substitution reactions of
 B(C<sub>6</sub>F<sub>5</sub>)<sub>3</sub> and
 [(C<sub>6</sub>F<sub>5</sub>)<sub>3</sub>PF]<sup>+</sup> with
 P(SiMe<sub>3</sub>)<sub>3</sub>.
;
_journal_issue 13
_journal_name_full 'Dalton transactions (Cambridge, England : 2003)'
_journal_page_first 5775
_journal_page_last 5778
_journal_paper_doi 10.1039/d4dt00251b
_journal_volume 53
_journal_year 2024
_chemical_formula_moiety 'C48 H81 B F12 P4 Si6, 0.5[C5H12]'
_chemical_formula_sum 'C50.5 H87 B F12 P4 Si6'
_chemical_formula_weight 1225.466
_space_group_crystal_system trigonal
_space_group_IT_number 148
_space_group_name_Hall '-R 3'
_space_group_name_H-M_alt 'R -3 :H'
_symmetry_Int_Tables_number 148
_audit_creation_date 2023-12-11
_audit_creation_method
;
Olex2 1.5
(compiled 2023.08.24 svn.re1ec1418 for OlexSys, GUI svn.r6817)
;
_audit_update_record
;
2024-01-25 deposited with the CCDC.	2024-02-22 downloaded from the CCDC.
;
_cell_angle_alpha 90
_cell_angle_beta 90
_cell_angle_gamma 120
_cell_formula_units_Z 12
_cell_length_a 16.808(2)
_cell_length_b 16.808(2)
_cell_length_c 81.648(14)
_cell_measurement_reflns_used 9395
_cell_measurement_temperature 150.00
_cell_measurement_theta_max 66.05
_cell_measurement_theta_min 6.10
_cell_volume 19976(5)
_computing_molecular_graphics 'Olex2 1.5 (Dolomanov et al., 2009)'
_computing_publication_material 'Olex2 1.5 (Dolomanov et al., 2009)'
_computing_structure_refinement 'olex2.refine 1.5 (Bourhis et al., 2015)'
_diffrn_ambient_temperature 150.00
_diffrn_measured_fraction_theta_full 0.9762
_diffrn_measured_fraction_theta_max 0.9762
_diffrn_measurement_device_type 'Bruker Kappa APEX-DUO CMOS PHOTON II'
_diffrn_radiation_type 'Mo K\a'
_diffrn_radiation_wavelength 0.71073
_diffrn_reflns_av_R_equivalents 0.0368
_diffrn_reflns_av_unetI/netI 0.0158
_diffrn_reflns_Laue_measured_fraction_full 0.9762
_diffrn_reflns_Laue_measured_fraction_max 0.9762
_diffrn_reflns_limit_h_max 19
_diffrn_reflns_limit_h_min -19
_diffrn_reflns_limit_k_max 19
_diffrn_reflns_limit_k_min -19
_diffrn_reflns_limit_l_max 95
_diffrn_reflns_limit_l_min -96
_diffrn_reflns_number 130603
_diffrn_reflns_point_group_measured_fraction_full 0.9762
_diffrn_reflns_point_group_measured_fraction_max 0.9762
_diffrn_reflns_theta_full 24.9557
_diffrn_reflns_theta_max 24.96
_diffrn_reflns_theta_min 1.42
_diffrn_source_current 0.63
_diffrn_source_power 0.0282051
_diffrn_source_voltage 44.77
_exptl_absorpt_coefficient_mu 0.286
_exptl_absorpt_correction_T_max 0.7528
_exptl_absorpt_correction_T_min 0.6112
_exptl_absorpt_correction_type multi-scan
_exptl_absorpt_process_details
;
SADABS-2016/2 (Bruker,2016/2) was used for absorption correction.
wR2(int) was 0.0946 before and 0.0597 after correction.
The Ratio of minimum to maximum transmission is 0.8119.
The \l/2 correction factor is Not present.
;
_exptl_crystal_colour colourless
_exptl_crystal_colour_primary colourless
_exptl_crystal_density_diffrn 1.222
_exptl_crystal_description Shard
_exptl_crystal_F_000 7779.609
_exptl_crystal_size_max 0.36
_exptl_crystal_size_mid 0.19
_exptl_crystal_size_min 0.18
_refine_diff_density_max 0.7956
_refine_diff_density_min -0.2993
_refine_diff_density_rms 0.0461
_refine_ls_d_res_high 0.8423
_refine_ls_d_res_low 14.3301
_refine_ls_goodness_of_fit_ref 1.0420
_refine_ls_hydrogen_treatment constr
_refine_ls_matrix_type full
_refine_ls_number_constraints 74
_refine_ls_number_parameters 441
_refine_ls_number_reflns 7620
_refine_ls_number_restraints 0
_refine_ls_restrained_S_all 1.0420
_refine_ls_R_factor_all 0.0326
_refine_ls_R_factor_gt 0.0308
_refine_ls_shift/su_max -0.0006
_refine_ls_shift/su_mean 0.0000
_refine_ls_structure_factor_coef Fsqd
_refine_ls_weighting_details 'w=1/[\s^2^(Fo^2^)+(0.0394P)^2^+32.7583P] where P=(Fo^2^+2Fc^2^)/3'
_refine_ls_weighting_scheme calc
_refine_ls_wR_factor_gt 0.0801
_refine_ls_wR_factor_ref 0.0812
_reflns_Friedel_coverage 0.0
_reflns_limit_h_max 16
_reflns_limit_h_min 0
_reflns_limit_k_max 17
_reflns_limit_k_min 0
_reflns_limit_l_max 96
_reflns_limit_l_min -96
_reflns_number_gt 7188
_reflns_number_total 7620
_reflns_threshold_expression I>=2u(I)
_cod_data_source_file d4dt00251b2.cif
_cod_data_source_block cu_d23122
_cod_depositor_comments 'Adding full bibliography for 7715319--7715320.cif.'
_cod_original_sg_symbol_H-M 'R -3'
_cod_original_formula_sum 'C50.5 H87 B1 F12 P4 Si6'
_cod_database_code 7715319
_olex2_refinement_description
;
1. Fixed Uiso
 At 1.2 times of:
  All C(H,H) groups
 At 1.5 times of:
  All C(H,H,H) groups
2. Others
 Fixed Sof: C2(0.33333) C3(0.33333) C1(0.33333)
3.a Secondary CH2 refined with riding coordinates:
 C14(H14a,H14b), C23(H23a,H23b), C36(H36a,H36b), C27(H27a,H27b), C28(H28a,
 H28b), C29(H29a,H29b)
3.b Idealised Me refined as rotating group:
 C30(H30a,H30b,H30c), C32(H32a,H32b,H32c), C33(H33a,H33b,H33c), C34(H34a,H34b,
 H34c), C35(H35a,H35b,H35c), C37(H37a,H37b,H37c), C56(H56a,H56b,H56c), C26(H26a,
 H26b,H26c), C31(H31a,H31b,H31c), C38(H38a,H38b,H38c), C39(H39a,H39b,H39c),
 C40(H40a,H40b,H40c), C42(H42a,H42b,H42c), C43(H43a,H43b,H43c)
;
_smtbx_masks_void_probe_radius 1.2
_smtbx_masks_void_truncation_radius 1.2
_olex2_submission_special_instructions 'No special instructions were received'

loop_
_space_group_symop_id
_space_group_symop_operation_xyz
1 x,y,z
2 -y,x-y,z
3 -x+y,-x,z
4 -x,-y,-z
5 y,-x+y,-z
6 x-y,x,-z
7 x+1/3,y+2/3,z+2/3
8 -y+1/3,x-y+2/3,z+2/3
9 -x+y+1/3,-x+2/3,z+2/3
10 -x+1/3,-y+2/3,-z+2/3
11 y+1/3,-x+y+2/3,-z+2/3
12 x-y+1/3,x+2/3,-z+2/3
13 x+2/3,y+1/3,z+1/3
14 -y+2/3,x-y+1/3,z+1/3
15 -x+y+2/3,-x+1/3,z+1/3
16 -x+2/3,-y+1/3,-z+1/3
17 y+2/3,-x+y+1/3,-z+1/3
18 x-y+2/3,x+1/3,-z+1/3

loop_
_atom_site_label
_atom_site_type_symbol
_atom_site_fract_x
_atom_site_fract_y
_atom_site_fract_z
_atom_site_U_iso_or_equiv
_atom_site_adp_type
_atom_site_occupancy
_atom_site_site_symmetry_order
_atom_site_refinement_flags_posn
_atom_site_refinement_flags_adp
_atom_site_refinement_flags_occupancy
P1 P 0.68030(3) 0.70854(3) 0.047998(5) 0.02200(9) Uani 1.000000 1 . . .
P3 P 0.6666666666666666 0.3333333333333333 0.003310(8) 0.02189(14) Uani 1.000000 3 S T P
Si5 Si 0.77903(3) 0.75343(3) 0.069480(5) 0.02955(11) Uani 1.000000 1 . . .
Si6 Si 0.75227(3) 0.81095(3) 0.027688(6) 0.02911(11) Uani 1.000000 1 . . .
F2 F 0.80165(6) 0.51465(6) 0.018166(11) 0.0296(2) Uani 1.000000 1 . . .
F4 F 0.81506(6) 0.67162(6) 0.025784(12) 0.0339(2) Uani 1.000000 1 . . .
F6 F 0.53892(7) 0.36129(6) 0.052127(12) 0.0331(2) Uani 1.000000 1 . . .
F7 F 0.55074(6) 0.51715(6) 0.059040(11) 0.0302(2) Uani 1.000000 1 . . .
C10 C 0.60818(10) 0.43612(10) 0.044790(18) 0.0238(3) Uani 1.000000 1 . . .
C11 C 0.74352(10) 0.59521(10) 0.032197(19) 0.0244(3) Uani 1.000000 1 . . .
C12 C 0.68156(10) 0.60282(10) 0.042446(17) 0.0220(3) Uani 1.000000 1 . . .
C14 C 0.58032(12) 0.38768(12) -0.02125(2) 0.0350(4) Uani 1.000000 1 . . .
H14a H 0.60082(12) 0.35285(12) -0.02815(2) 0.0420(5) Uiso 1.000000 1 R . .
H14b H 0.51461(12) 0.34645(12) -0.01864(2) 0.0420(5) Uiso 1.000000 1 R . .
C17 C 0.66850(10) 0.42780(10) 0.034136(17) 0.0219(3) Uani 1.000000 1 . . .
C21 C 0.61456(10) 0.51901(11) 0.048646(18) 0.0233(3) Uani 1.000000 1 . . .
C22 C 0.73609(10) 0.51242(11) 0.028350(18) 0.0237(3) Uani 1.000000 1 . . .
C23 C 0.63593(11) 0.41535(11) -0.005208(19) 0.0276(3) Uani 1.000000 1 . . .
H23a H 0.60018(11) 0.42676(11) 0.003162(19) 0.0331(4) Uiso 1.000000 1 R . .
H23b H 0.69337(11) 0.47423(11) -0.007102(19) 0.0331(4) Uiso 1.000000 1 R . .
B24 B 0.6666666666666666 0.3333333333333333 0.02870(3) 0.0227(6) Uani 1.000000 3 S T P
C30 C 0.56226(19) 0.52843(17) -0.02190(3) 0.0679(7) Uani 1.000000 1 . . .
H30a H 0.5668(13) 0.5767(8) -0.02921(8) 0.1018(11) Uiso 1.000000 1 GR . .
H30b H 0.4987(5) 0.4910(3) -0.0181(2) 0.1018(11) Uiso 1.000000 1 GR . .
H30c H 0.6029(9) 0.5565(11) -0.01247(14) 0.1018(11) Uiso 1.000000 1 GR . .
C32 C 0.70764(16) 0.69238(17) 0.08760(2) 0.0594(6) Uani 1.000000 1 . . .
H32a H 0.6615(8) 0.7109(9) 0.08931(13) 0.0891(9) Uiso 1.000000 1 GR . .
H32b H 0.6768(10) 0.62593(17) 0.08574(9) 0.0891(9) Uiso 1.000000 1 GR . .
H32c H 0.7469(2) 0.7081(10) 0.09731(5) 0.0891(9) Uiso 1.000000 1 GR . .
C33 C 0.69992(15) 0.75137(18) 0.00801(2) 0.0550(6) Uani 1.000000 1 . . .
H33a H 0.7141(10) 0.7021(8) 0.00621(10) 0.0824(9) Uiso 1.000000 1 GR . .
H33b H 0.6332(2) 0.7251(10) 0.00849(8) 0.0824(9) Uiso 1.000000 1 GR . .
H33c H 0.7250(9) 0.7955(3) -0.00103(3) 0.0824(9) Uiso 1.000000 1 GR . .
C34 C 0.71974(16) 0.89999(15) 0.03223(3) 0.0536(6) Uani 1.000000 1 . . .
H34a H 0.65289(19) 0.8724(3) 0.0315(2) 0.0804(8) Uiso 1.000000 1 GR . .
H34b H 0.7400(10) 0.9241(8) 0.04331(8) 0.0804(8) Uiso 1.000000 1 GR . .
H34c H 0.7493(9) 0.9502(6) 0.02429(13) 0.0804(8) Uiso 1.000000 1 GR . .
C35 C 0.83206(16) 0.87979(14) 0.07257(3) 0.0524(5) Uani 1.000000 1 . . .
H35a H 0.8702(9) 0.91220(14) 0.06307(9) 0.0786(8) Uiso 1.000000 1 GR . .
H35b H 0.78358(16) 0.8956(2) 0.0738(2) 0.0786(8) Uiso 1.000000 1 GR . .
H35c H 0.8702(9) 0.8980(2) 0.08245(11) 0.0786(8) Uiso 1.000000 1 GR . .
C36 C 0.59019(16) 0.46910(14) -0.03092(3) 0.0511(5) Uani 1.000000 1 . . .
H36a H 0.55260(16) 0.44606(14) -0.04099(3) 0.0613(6) Uiso 1.000000 1 R . .
H36b H 0.65514(16) 0.50728(14) -0.03432(3) 0.0613(6) Uiso 1.000000 1 R . .
C37 C 0.87021(15) 0.72382(16) 0.06606(3) 0.0501(5) Uani 1.000000 1 . . .
H37a H 0.84220(17) 0.65711(18) 0.06488(19) 0.0751(8) Uiso 1.000000 1 GR . .
H37b H 0.9043(7) 0.7540(9) 0.05606(11) 0.0751(8) Uiso 1.000000 1 GR . .
H37c H 0.9124(6) 0.7447(10) 0.07541(9) 0.0751(8) Uiso 1.000000 1 GR . .
C56 C 0.88015(13) 0.87098(13) 0.02606(3) 0.0444(5) Uani 1.000000 1 . . .
H56a H 0.90753(13) 0.9017(8) 0.03645(6) 0.0667(7) Uiso 1.000000 1 GR . .
H56b H 0.89946(14) 0.82605(19) 0.02361(18) 0.0667(7) Uiso 1.000000 1 GR . .
H56c H 0.90058(15) 0.9167(7) 0.01726(12) 0.0667(7) Uiso 1.000000 1 GR . .
P2 P 1.0 1.0 0.156164(8) 0.02277(14) Uani 1.000000 3 S T P
P4 P 0.57474(3) 0.84355(3) 0.113927(5) 0.02682(10) Uani 1.000000 1 . . .
Si7 Si 0.54374(4) 0.90590(4) 0.135744(6) 0.03786(13) Uani 1.000000 1 . . .
Si8 Si 0.54788(3) 0.91160(4) 0.092204(6) 0.03336(12) Uani 1.000000 1 . . .
F1 F 0.92138(6) 1.08936(7) 0.108048(12) 0.0348(2) Uani 1.000000 1 . . .
F3 F 0.84156(6) 0.82728(6) 0.140742(12) 0.0324(2) Uani 1.000000 1 . . .
F5 F 0.66813(6) 0.76409(6) 0.133730(13) 0.0381(2) Uani 1.000000 1 . . .
F8 F 0.75012(6) 1.03091(7) 0.102508(12) 0.0365(2) Uani 1.000000 1 . . .
B9 B 1.0 1.0 0.13070(4) 0.0226(6) Uani 1.000000 3 S T P
C13 C 0.72979(11) 0.84644(10) 0.12734(2) 0.0266(3) Uani 1.000000 1 . . .
C15 C 0.89294(10) 0.96359(10) 0.125365(18) 0.0228(3) Uani 1.000000 1 . . .
C16 C 0.76993(11) 0.97666(11) 0.111909(18) 0.0256(3) Uani 1.000000 1 . . .
C18 C 0.82112(11) 0.88039(10) 0.130957(19) 0.0250(3) Uani 1.000000 1 . . .
C19 C 0.86169(10) 1.00887(10) 0.115316(18) 0.0248(3) Uani 1.000000 1 . . .
C20 C 0.69922(10) 0.89401(11) 0.117650(19) 0.0252(3) Uani 1.000000 1 . . .
C26 C 0.5515(2) 0.8452(2) 0.15412(3) 0.0752(8) Uani 1.000000 1 . . .
H26a H 0.5037(9) 0.7803(4) 0.15360(13) 0.1127(12) Uiso 1.000000 1 GR . .
H26b H 0.6120(6) 0.8501(13) 0.15448(14) 0.1127(12) Uiso 1.000000 1 GR . .
H26c H 0.5427(15) 0.8731(10) 0.16399(3) 0.1127(12) Uiso 1.000000 1 GR . .
C27 C 0.96830(14) 0.86571(13) 0.18123(2) 0.0402(4) Uani 1.000000 1 . . .
H27a H 1.00163(14) 0.91458(13) 0.18946(2) 0.0482(5) Uiso 1.000000 1 R . .
H27b H 0.90281(14) 0.84880(13) 0.18152(2) 0.0482(5) Uiso 1.000000 1 R . .
C28 C 1.00749(12) 0.90226(11) 0.16425(2) 0.0302(3) Uani 1.000000 1 . . .
H28a H 1.07316(12) 0.91976(11) 0.16437(2) 0.0363(4) Uiso 1.000000 1 R . .
H28b H 0.97616(12) 0.85088(11) 0.15639(2) 0.0363(4) Uiso 1.000000 1 R . .
C29 C 0.97662(17) 0.78187(15) 0.18563(3) 0.0524(5) Uani 1.000000 1 . . .
H29a H 0.93950(17) 0.73164(15) 0.17783(3) 0.0629(6) Uiso 1.000000 1 R . .
H29b H 1.04152(17) 0.79768(15) 0.18444(3) 0.0629(6) Uiso 1.000000 1 R . .
C31 C 0.42624(15) 0.8891(2) 0.13326(3) 0.0600(6) Uani 1.000000 1 . . .
H31a H 0.4250(3) 0.9239(10) 0.12374(13) 0.0900(9) Uiso 1.000000 1 GR . .
H31b H 0.3823(2) 0.8236(2) 0.1316(2) 0.0900(9) Uiso 1.000000 1 GR . .
H31c H 0.4096(5) 0.9108(12) 0.14311(10) 0.0900(9) Uiso 1.000000 1 GR . .
C38 C 0.62858(19) 1.03099(18) 0.13874(3) 0.0680(7) Uani 1.000000 1 . . .
H38a H 0.6909(2) 1.0402(3) 0.1389(2) 0.1020(10) Uiso 1.000000 1 GR . .
H38b H 0.6231(9) 1.0664(2) 0.12971(13) 0.1020(10) Uiso 1.000000 1 GR . .
H38c H 0.6160(9) 1.0517(4) 0.14914(12) 0.1020(10) Uiso 1.000000 1 GR . .
C39 C 0.42216(13) 0.83382(16) 0.08860(3) 0.0493(5) Uani 1.000000 1 . . .
H39a H 0.41039(19) 0.7719(3) 0.08605(19) 0.0739(8) Uiso 1.000000 1 GR . .
H39b H 0.38796(15) 0.8317(9) 0.09847(7) 0.0739(8) Uiso 1.000000 1 GR . .
H39c H 0.4023(3) 0.8571(6) 0.07940(13) 0.0739(8) Uiso 1.000000 1 GR . .
C40 C 0.61046(15) 0.90460(19) 0.07399(2) 0.0573(6) Uani 1.000000 1 . . .
H40a H 0.67666(17) 0.9451(9) 0.07555(9) 0.0859(9) Uiso 1.000000 1 GR . .
H40b H 0.5971(9) 0.8412(3) 0.07258(12) 0.0859(9) Uiso 1.000000 1 GR . .
H40c H 0.5906(9) 0.9238(11) 0.06422(4) 0.0859(9) Uiso 1.000000 1 GR . .
C42 C 0.57063(15) 1.03103(14) 0.09510(3) 0.0490(5) Uani 1.000000 1 . . .
H42a H 0.5289(7) 1.0314(2) 0.10344(14) 0.0735(8) Uiso 1.000000 1 GR . .
H42b H 0.6343(3) 1.0705(3) 0.09865(19) 0.0735(8) Uiso 1.000000 1 GR . .
H42c H 0.5607(10) 1.0541(4) 0.08472(5) 0.0735(8) Uiso 1.000000 1 GR . .
C43 C 0.9449(3) 0.7481(2) 0.20294(4) 0.0866(9) Uani 1.000000 1 . . .
H43a H 0.8793(4) 0.7278(15) 0.20396(9) 0.1298(14) Uiso 1.000000 1 GR . .
H43b H 0.9548(15) 0.6967(11) 0.20536(11) 0.1298(14) Uiso 1.000000 1 GR . .
H43c H 0.9799(11) 0.7982(5) 0.21070(4) 0.1298(14) Uiso 1.000000 1 GR . .

loop_
_atom_site_aniso_label
_atom_site_aniso_U_11
_atom_site_aniso_U_22
_atom_site_aniso_U_33
_atom_site_aniso_U_12
_atom_site_aniso_U_13
_atom_site_aniso_U_23
P1 0.02275(19) 0.02186(19) 0.02243(19) 0.01193(16) 0.00016(14) -0.00089(14)
P3 0.0223(2) 0.0223(2) 0.0211(3) 0.01115(10) -0.000000 0.000000
Si5 0.0329(2) 0.0281(2) 0.0257(2) 0.0138(2) -0.00638(18) -0.00302(17)
Si6 0.0285(2) 0.0298(2) 0.0308(2) 0.0159(2) 0.00470(18) 0.00753(18)
F2 0.0251(5) 0.0260(5) 0.0363(5) 0.0117(4) 0.0111(4) -0.0006(4)
F4 0.0285(5) 0.0206(5) 0.0455(6) 0.0071(4) 0.0158(4) 0.0019(4)
F6 0.0356(5) 0.0228(5) 0.0370(5) 0.0116(4) 0.0176(4) 0.0075(4)
F7 0.0319(5) 0.0296(5) 0.0303(5) 0.0163(4) 0.0137(4) 0.0043(4)
C10 0.0227(7) 0.0226(7) 0.0227(7) 0.0088(6) 0.0026(6) 0.0040(6)
C11 0.0200(7) 0.0211(7) 0.0269(8) 0.0064(6) 0.0030(6) 0.0015(6)
C12 0.0223(7) 0.0226(7) 0.0206(7) 0.0109(6) -0.0023(6) -0.0019(6)
C14 0.0362(9) 0.0352(9) 0.0325(9) 0.0170(8) -0.0054(7) 0.0026(7)
C17 0.0221(7) 0.0229(7) 0.0213(7) 0.0116(6) -0.0009(6) 0.0002(6)
C21 0.0227(7) 0.0288(8) 0.0200(7) 0.0141(7) 0.0032(6) 0.0007(6)
C22 0.0207(7) 0.0280(8) 0.0236(7) 0.0130(6) 0.0038(6) -0.0010(6)
C23 0.0287(8) 0.0282(8) 0.0271(8) 0.0151(7) 0.0004(6) 0.0028(6)
B24 0.0232(9) 0.0232(9) 0.0217(14) 0.0116(4) -0.000000 0.000000
C30 0.0841(18) 0.0575(14) 0.0793(17) 0.0485(14) -0.0397(14) -0.0147(12)
C32 0.0588(14) 0.0667(15) 0.0288(10) 0.0134(12) -0.0052(9) 0.0034(9)
C33 0.0505(12) 0.0785(16) 0.0283(9) 0.0266(12) 0.0005(9) 0.0085(10)
C34 0.0626(14) 0.0522(12) 0.0641(14) 0.0423(12) 0.0221(11) 0.0258(10)
C35 0.0640(14) 0.0380(11) 0.0532(12) 0.0240(10) -0.0230(10) -0.0165(9)
C36 0.0566(13) 0.0439(11) 0.0484(11) 0.0218(10) -0.0173(10) 0.0068(9)
C37 0.0477(12) 0.0632(14) 0.0509(12) 0.0365(11) -0.0212(9) -0.0125(10)
C56 0.0339(10) 0.0276(9) 0.0668(13) 0.0116(8) 0.0118(9) 0.0083(9)
P2 0.0219(2) 0.0219(2) 0.0244(3) 0.01097(10) -0.000000 0.000000
P4 0.01886(19) 0.0266(2) 0.0325(2) 0.00944(16) -0.00199(16) 0.00124(16)
Si7 0.0371(3) 0.0574(3) 0.0289(2) 0.0309(3) 0.00197(19) 0.0027(2)
Si8 0.0261(2) 0.0432(3) 0.0281(2) 0.0154(2) -0.00464(18) 0.00097(19)
F1 0.0224(5) 0.0332(5) 0.0401(5) 0.0075(4) 0.0009(4) 0.0173(4)
F3 0.0271(5) 0.0217(5) 0.0475(6) 0.0116(4) -0.0047(4) 0.0080(4)
F5 0.0230(5) 0.0219(5) 0.0608(7) 0.0048(4) -0.0010(4) 0.0122(4)
F8 0.0254(5) 0.0396(6) 0.0415(5) 0.0139(4) -0.0026(4) 0.0179(4)
B9 0.0214(9) 0.0214(9) 0.0249(14) 0.0107(4) -0.000000 0.000000
C13 0.0229(8) 0.0186(7) 0.0348(8) 0.0077(6) 0.0022(6) 0.0018(6)
C15 0.0219(7) 0.0213(7) 0.0258(7) 0.0112(6) 0.0004(6) -0.0019(6)
C16 0.0267(8) 0.0286(8) 0.0241(7) 0.0157(7) -0.0007(6) 0.0037(6)
C18 0.0250(8) 0.0206(7) 0.0315(8) 0.0130(6) -0.0025(6) 0.0013(6)
C19 0.0214(7) 0.0229(8) 0.0259(8) 0.0080(6) 0.0031(6) 0.0041(6)
C20 0.0218(8) 0.0268(8) 0.0268(8) 0.0120(6) -0.0010(6) -0.0025(6)
C26 0.100(2) 0.120(2) 0.0383(12) 0.080(2) 0.0148(12) 0.0222(13)
C27 0.0475(11) 0.0376(10) 0.0373(10) 0.0226(9) 0.0027(8) 0.0082(8)
C28 0.0320(9) 0.0288(8) 0.0323(9) 0.0170(7) -0.0015(7) 0.0029(7)
C29 0.0681(14) 0.0488(12) 0.0486(12) 0.0355(11) 0.0036(10) 0.0154(10)
C31 0.0468(12) 0.0968(19) 0.0502(12) 0.0463(13) 0.0067(10) -0.0010(12)
C38 0.0734(17) 0.0698(16) 0.0633(15) 0.0377(14) -0.0089(13) -0.0265(13)
C39 0.0312(10) 0.0594(13) 0.0510(12) 0.0180(9) -0.0110(8) -0.0013(10)
C40 0.0445(12) 0.0857(17) 0.0335(10) 0.0264(12) -0.0008(9) -0.0053(10)
C42 0.0494(12) 0.0508(12) 0.0491(11) 0.0268(10) -0.0113(9) 0.0111(9)
C43 0.124(3) 0.079(2) 0.0723(18) 0.063(2) 0.0107(17) 0.0265(15)

loop_
_atom_type_symbol
_atom_type_scat_dispersion_real
_atom_type_scat_dispersion_imag
_atom_type_scat_Cromer_Mann_a1
_atom_type_scat_Cromer_Mann_a2
_atom_type_scat_Cromer_Mann_a3
_atom_type_scat_Cromer_Mann_a4
_atom_type_scat_Cromer_Mann_b1
_atom_type_scat_Cromer_Mann_b2
_atom_type_scat_Cromer_Mann_b3
_atom_type_scat_Cromer_Mann_b4
_atom_type_scat_Cromer_Mann_c
_atom_type_scat_source
_atom_type_scat_dispersion_source
B 0.00156 0.00068 2.05450 1.33260 1.09790 0.70680 23.21850 1.02100 60.34980 0.14030 -0.19320 'International Tables Volume C Table 6.1.1.4 (pp. 500-502)' 'Brennan, Cowan, Rev. Sci. Instrum., 1992, 63, 850'
C 0.00313 0.00162 2.31000 1.02000 1.58860 0.86500 20.84390 10.20750 0.56870 51.65120 0.21560 'International Tables Volume C Table 6.1.1.4 (pp. 500-502)' 'Brennan, Cowan, Rev. Sci. Instrum., 1992, 63, 850'
F 0.01756 0.01033 3.53920 2.64120 1.51700 1.02430 10.28250 4.29440 0.26150 26.14760 0.27760 'International Tables Volume C Table 6.1.1.4 (pp. 500-502)' 'Brennan, Cowan, Rev. Sci. Instrum., 1992, 63, 850'
H 0.00000 0.00000 0.49300 0.32291 0.14019 0.04081 10.51090 26.12570 3.14236 57.79970 0.00304 'International Tables Volume C Table 6.1.1.4 (pp. 500-502)' 'Brennan, Cowan, Rev. Sci. Instrum., 1992, 63, 850'
P 0.10265 0.09519 6.43450 4.17910 1.78000 1.49080 1.90670 27.15700 0.52600 68.16450 1.11490 'International Tables Volume C Table 6.1.1.4 (pp. 500-502)' 'Brennan, Cowan, Rev. Sci. Instrum., 1992, 63, 850'
Si 0.08275 0.07119 6.29150 3.03530 1.98910 1.54100 2.43860 32.33370 0.67850 81.69370 1.14070 'International Tables Volume C Table 6.1.1.4 (pp. 500-502)' 'Brennan, Cowan, Rev. Sci. Instrum., 1992, 63, 850'

loop_
_geom_angle_atom_site_label_1
_geom_angle_atom_site_label_2
_geom_angle_atom_site_label_3
_geom_angle
_geom_angle_site_symmetry_1
_geom_angle_site_symmetry_3
_geom_angle_publ_flag
Si6 P1 Si5 106.88(2) . . ?
C12 P1 Si5 98.72(5) . . ?
C12 P1 Si6 107.11(5) . . ?
C23 P3 C23 106.52(6) 2_655 . ?
C23 P3 C23 106.52(6) 3_665 . ?
C23 P3 C23 106.52(6) 3_665 2_655 ?
B24 P3 C23 112.29(5) . . ?
B24 P3 C23 112.29(5) . 2_655 ?
B24 P3 C23 112.29(5) . 3_665 ?
C32 Si5 P1 105.61(7) . . ?
C35 Si5 P1 109.69(7) . . ?
C35 Si5 C32 109.29(11) . . ?
C37 Si5 P1 111.07(7) . . ?
C37 Si5 C32 111.36(12) . . ?
C37 Si5 C35 109.73(11) . . ?
C33 Si6 P1 107.13(7) . . ?
C34 Si6 P1 101.83(7) . . ?
C34 Si6 C33 110.64(11) . . ?
C56 Si6 P1 119.84(7) . . ?
C56 Si6 C33 109.59(10) . . ?
C56 Si6 C34 107.46(10) . . ?
C17 C10 F6 120.89(13) . . ?
C21 C10 F6 115.72(13) . . ?
C21 C10 C17 123.39(14) . . ?
C12 C11 F4 119.82(13) . . ?
C22 C11 F4 117.54(13) . . ?
C22 C11 C12 122.63(14) . . ?
C11 C12 P1 127.33(12) . . ?
C21 C12 P1 119.63(11) . . ?
C21 C12 C11 113.04(13) . . ?
H14b C14 H14a 107.7 . . ?
C23 C14 H14a 108.93(9) . . ?
C23 C14 H14b 108.93(9) . . ?
C36 C14 H14a 108.93(12) . . ?
C36 C14 H14b 108.93(11) . . ?
C36 C14 C23 113.23(15) . . ?
C22 C17 C10 111.93(13) . . ?
B24 C17 C10 127.24(13) 3_665 . ?
B24 C17 C22 120.81(13) 3_665 . ?
C10 C21 F7 117.30(13) . . ?
C12 C21 F7 118.90(13) . . ?
C12 C21 C10 123.80(14) . . ?
C11 C22 F2 116.69(13) . . ?
C17 C22 F2 118.14(13) . . ?
C17 C22 C11 125.16(14) . . ?
C14 C23 P3 116.88(12) . . ?
H23a C23 P3 108.08(5) . . ?
H23a C23 C14 108.08(9) . . ?
H23b C23 P3 108.08(5) . . ?
H23b C23 C14 108.08(9) . . ?
H23b C23 H23a 107.3 . . ?
C17 B24 P3 105.75(11) 3_665 . ?
C17 B24 P3 105.75(11) . . ?
C17 B24 P3 105.75(11) 2_655 . ?
C17 B24 C17 112.92(9) 3_665 2_655 ?
C17 B24 C17 112.92(9) . 2_655 ?
C17 B24 C17 112.92(9) 3_665 . ?
H30b C30 H30a 109.5 . . ?
H30c C30 H30a 109.5 . . ?
H30c C30 H30b 109.5 . . ?
C36 C30 H30a 109.5 . . ?
C36 C30 H30b 109.5 . . ?
C36 C30 H30c 109.5 . . ?
H32a C32 Si5 109.5 . . ?
H32b C32 Si5 109.5 . . ?
H32b C32 H32a 109.5 . . ?
H32c C32 Si5 109.5 . . ?
H32c C32 H32a 109.5 . . ?
H32c C32 H32b 109.5 . . ?
H33a C33 Si6 109.5 . . ?
H33b C33 Si6 109.5 . . ?
H33b C33 H33a 109.5 . . ?
H33c C33 Si6 109.5 . . ?
H33c C33 H33a 109.5 . . ?
H33c C33 H33b 109.5 . . ?
H34a C34 Si6 109.5 . . ?
H34b C34 Si6 109.5 . . ?
H34b C34 H34a 109.5 . . ?
H34c C34 Si6 109.5 . . ?
H34c C34 H34a 109.5 . . ?
H34c C34 H34b 109.5 . . ?
H35a C35 Si5 109.5 . . ?
H35b C35 Si5 109.5 . . ?
H35b C35 H35a 109.5 . . ?
H35c C35 Si5 109.5 . . ?
H35c C35 H35a 109.5 . . ?
H35c C35 H35b 109.5 . . ?
C30 C36 C14 114.69(19) . . ?
H36a C36 C14 108.59(10) . . ?
H36a C36 C30 108.59(12) . . ?
H36b C36 C14 108.59(11) . . ?
H36b C36 C30 108.59(14) . . ?
H36b C36 H36a 107.6 . . ?
H37a C37 Si5 109.5 . . ?
H37b C37 Si5 109.5 . . ?
H37b C37 H37a 109.5 . . ?
H37c C37 Si5 109.5 . . ?
H37c C37 H37a 109.5 . . ?
H37c C37 H37b 109.5 . . ?
H56a C56 Si6 109.5 . . ?
H56b C56 Si6 109.5 . . ?
H56b C56 H56a 109.5 . . ?
H56c C56 Si6 109.5 . . ?
H56c C56 H56a 109.5 . . ?
H56c C56 H56b 109.5 . . ?
C28 P2 B9 111.13(6) 2_765 . ?
C28 P2 B9 111.13(6) 3_675 . ?
C28 P2 B9 111.13(6) . . ?
C28 P2 C28 107.77(6) 3_675 2_765 ?
C28 P2 C28 107.77(6) . 2_765 ?
C28 P2 C28 107.77(6) 3_675 . ?
Si8 P4 Si7 103.42(2) . . ?
C20 P4 Si7 97.38(5) . . ?
C20 P4 Si8 111.18(5) . . ?
C26 Si7 P4 106.68(9) . . ?
C31 Si7 P4 108.51(8) . . ?
C31 Si7 C26 111.42(12) . . ?
C38 Si7 P4 113.65(8) . . ?
C38 Si7 C26 106.76(14) . . ?
C38 Si7 C31 109.82(13) . . ?
C39 Si8 P4 102.12(7) . . ?
C40 Si8 P4 109.34(8) . . ?
C40 Si8 C39 107.89(10) . . ?
C42 Si8 P4 117.26(7) . . ?
C42 Si8 C39 108.96(10) . . ?
C42 Si8 C40 110.62(11) . . ?
C15 B9 P2 105.37(11) 2_765 . ?
C15 B9 P2 105.37(11) 3_675 . ?
C15 B9 P2 105.37(11) . . ?
C15 B9 C15 113.24(9) 2_765 . ?
C15 B9 C15 113.24(9) . 3_675 ?
C15 B9 C15 113.24(9) 2_765 3_675 ?
C18 C13 F5 117.82(14) . . ?
C20 C13 F5 119.53(13) . . ?
C20 C13 C18 122.63(14) . . ?
C18 C15 B9 121.72(13) . 2_765 ?
C19 C15 B9 126.61(13) . 2_765 ?
C19 C15 C18 111.66(13) . . ?
C19 C16 F8 116.85(13) . . ?
C20 C16 F8 119.43(13) . . ?
C20 C16 C19 123.72(14) . . ?
C13 C18 F3 116.64(13) . . ?
C15 C18 F3 118.33(13) . . ?
C15 C18 C13 125.03(14) . . ?
C15 C19 F1 120.83(13) . . ?
C16 C19 F1 115.29(13) . . ?
C16 C19 C15 123.89(14) . . ?
C13 C20 P4 119.21(12) . . ?
C16 C20 P4 127.78(12) . . ?
C16 C20 C13 113.01(14) . . ?
H26a C26 Si7 109.5 . . ?
H26b C26 Si7 109.5 . . ?
H26b C26 H26a 109.5 . . ?
H26c C26 Si7 109.5 . . ?
H26c C26 H26a 109.5 . . ?
H26c C26 H26b 109.5 . . ?
H27b C27 H27a 108.0 . . ?
C28 C27 H27a 109.35(10) . . ?
C28 C27 H27b 109.35(10) . . ?
C29 C27 H27a 109.35(12) . . ?
C29 C27 H27b 109.35(12) . . ?
C29 C27 C28 111.40(16) . . ?
C27 C28 P2 118.62(12) . 3_675 ?
H28a C28 P2 107.66(5) . 3_675 ?
H28a C28 C27 107.66(10) . . ?
H28b C28 P2 107.66(6) . 3_675 ?
H28b C28 C27 107.66(10) . . ?
H28b C28 H28a 107.1 . . ?
H29a C29 C27 109.05(12) . . ?
H29b C29 C27 109.05(12) . . ?
H29b C29 H29a 107.8 . . ?
C43 C29 C27 112.7(2) . . ?
C43 C29 H29a 109.05(16) . . ?
C43 C29 H29b 109.05(16) . . ?
H31a C31 Si7 109.5 . . ?
H31b C31 Si7 109.5 . . ?
H31b C31 H31a 109.5 . . ?
H31c C31 Si7 109.5 . . ?
H31c C31 H31a 109.5 . . ?
H31c C31 H31b 109.5 . . ?
H38a C38 Si7 109.5 . . ?
H38b C38 Si7 109.5 . . ?
H38b C38 H38a 109.5 . . ?
H38c C38 Si7 109.5 . . ?
H38c C38 H38a 109.5 . . ?
H38c C38 H38b 109.5 . . ?
H39a C39 Si8 109.5 . . ?
H39b C39 Si8 109.5 . . ?
H39b C39 H39a 109.5 . . ?
H39c C39 Si8 109.5 . . ?
H39c C39 H39a 109.5 . . ?
H39c C39 H39b 109.5 . . ?
H40a C40 Si8 109.5 . . ?
H40b C40 Si8 109.5 . . ?
H40b C40 H40a 109.5 . . ?
H40c C40 Si8 109.5 . . ?
H40c C40 H40a 109.5 . . ?
H40c C40 H40b 109.5 . . ?
H42a C42 Si8 109.5 . . ?
H42b C42 Si8 109.5 . . ?
H42b C42 H42a 109.5 . . ?
H42c C42 Si8 109.5 . . ?
H42c C42 H42a 109.5 . . ?
H42c C42 H42b 109.5 . . ?
H43a C43 C29 109.5 . . ?
H43b C43 C29 109.5 . . ?
H43b C43 H43a 109.5 . . ?
H43c C43 C29 109.5 . . ?
H43c C43 H43a 109.5 . . ?
H43c C43 H43b 109.5 . . ?

loop_
_geom_bond_atom_site_label_1
_geom_bond_atom_site_label_2
_geom_bond_distance
_geom_bond_site_symmetry_2
_geom_bond_publ_flag
P1 Si5 2.2687(6) . ?
P1 Si6 2.2569(6) . ?
P1 C12 1.8443(15) . ?
P3 C23 1.8339(16) 2_655 ?
P3 C23 1.8339(16) 3_665 ?
P3 C23 1.8339(16) . ?
P3 B24 2.073(3) . ?
Si5 C32 1.857(2) . ?
Si5 C35 1.864(2) . ?
Si5 C37 1.854(2) . ?
Si6 C33 1.865(2) . ?
Si6 C34 1.869(2) . ?
Si6 C56 1.8674(19) . ?
F2 C22 1.3660(17) . ?
F4 C11 1.3511(17) . ?
F6 C10 1.3534(17) . ?
F7 C21 1.3557(17) . ?
C10 C17 1.395(2) . ?
C10 C21 1.379(2) . ?
C11 C12 1.391(2) . ?
C11 C22 1.370(2) . ?
C12 C21 1.387(2) . ?
C14 H14a 0.9900 . ?
C14 H14b 0.9900 . ?
C14 C23 1.540(2) . ?
C14 C36 1.515(3) . ?
C17 C22 1.386(2) . ?
C17 B24 1.6339(17) 3_665 ?
C23 H23a 0.9900 . ?
C23 H23b 0.9900 . ?
C30 H30a 0.9800 . ?
C30 H30b 0.9800 . ?
C30 H30c 0.9800 . ?
C30 C36 1.492(3) . ?
C32 H32a 0.9800 . ?
C32 H32b 0.9800 . ?
C32 H32c 0.9800 . ?
C33 H33a 0.9800 . ?
C33 H33b 0.9800 . ?
C33 H33c 0.9800 . ?
C34 H34a 0.9800 . ?
C34 H34b 0.9800 . ?
C34 H34c 0.9800 . ?
C35 H35a 0.9800 . ?
C35 H35b 0.9800 . ?
C35 H35c 0.9800 . ?
C36 H36a 0.9900 . ?
C36 H36b 0.9900 . ?
C37 H37a 0.9800 . ?
C37 H37b 0.9800 . ?
C37 H37c 0.9800 . ?
C56 H56a 0.9800 . ?
C56 H56b 0.9800 . ?
C56 H56c 0.9800 . ?
P2 B9 2.079(3) . ?
P2 C28 1.8325(16) 3_675 ?
P2 C28 1.8325(16) . ?
P2 C28 1.8325(16) 2_765 ?
P4 Si7 2.2559(7) . ?
P4 Si8 2.2747(7) . ?
P4 C20 1.8478(16) . ?
Si7 C26 1.856(2) . ?
Si7 C31 1.861(2) . ?
Si7 C38 1.875(3) . ?
Si8 C39 1.870(2) . ?
Si8 C40 1.859(2) . ?
Si8 C42 1.861(2) . ?
F1 C19 1.3534(17) . ?
F3 C18 1.3637(17) . ?
F5 C13 1.3520(18) . ?
F8 C16 1.3546(18) . ?
B9 C15 1.6435(17) 3_675 ?
B9 C15 1.6435(17) . ?
B9 C15 1.6435(17) 2_765 ?
C13 C18 1.376(2) . ?
C13 C20 1.393(2) . ?
C15 C18 1.390(2) . ?
C15 C19 1.389(2) . ?
C16 C19 1.384(2) . ?
C16 C20 1.382(2) . ?
C26 H26a 0.9800 . ?
C26 H26b 0.9800 . ?
C26 H26c 0.9800 . ?
C27 H27a 0.9900 . ?
C27 H27b 0.9900 . ?
C27 C28 1.526(2) . ?
C27 C29 1.527(3) . ?
C28 H28a 0.9900 . ?
C28 H28b 0.9900 . ?
C29 H29a 0.9900 . ?
C29 H29b 0.9900 . ?
C29 C43 1.518(3) . ?
C31 H31a 0.9800 . ?
C31 H31b 0.9800 . ?
C31 H31c 0.9800 . ?
C38 H38a 0.9800 . ?
C38 H38b 0.9800 . ?
C38 H38c 0.9800 . ?
C39 H39a 0.9800 . ?
C39 H39b 0.9800 . ?
C39 H39c 0.9800 . ?
C40 H40a 0.9800 . ?
C40 H40b 0.9800 . ?
C40 H40c 0.9800 . ?
C42 H42a 0.9800 . ?
C42 H42b 0.9800 . ?
C42 H42c 0.9800 . ?
C43 H43a 0.9800 . ?
C43 H43b 0.9800 . ?
C43 H43c 0.9800 . ?

loop_
_geom_torsion_atom_site_label_1
_geom_torsion_atom_site_label_2
_geom_torsion_atom_site_label_3
_geom_torsion_atom_site_label_4
_geom_torsion
_geom_torsion_site_symmetry_1
_geom_torsion_site_symmetry_2
_geom_torsion_site_symmetry_3
_geom_torsion_site_symmetry_4
_geom_torsion_publ_flag
P1 C12 C11 F4 3.48(14) . . . . ?
P1 C12 C11 C22 -177.33(13) . . . . ?
P1 C12 C21 F7 -1.69(12) . . . . ?
P1 C12 C21 C10 177.90(11) . . . . ?
P3 C23 C14 C36 -156.79(15) 2_655 . . . ?
P3 C23 C14 C36 -156.79(15) 3_665 . . . ?
P3 C23 C14 C36 -156.79(15) . . . . ?
P3 B24 C17 C10 126.84(11) . . . . ?
P3 B24 C17 C10 126.84(11) . . 3_665 3_665 ?
P3 B24 C17 C10 126.84(11) . . 2_655 2_655 ?
P3 B24 C17 C22 -54.51(9) . . . . ?
P3 B24 C17 C22 -54.51(9) . . 3_665 3_665 ?
P3 B24 C17 C22 -54.51(9) . . 2_655 2_655 ?
P3 B24 C17 B24 0(180000000000000) . . . 3_665 ?
P3 B24 C17 B24 0(210000000000000) . . 3_665 2_655 ?
F2 C22 C11 F4 -0.67(15) . . . . ?
F2 C22 C11 C12 -179.88(12) . . . . ?
F2 C22 C17 C10 178.02(13) . . . . ?
F2 C22 C17 B24 -0.82(18) . . . 3_665 ?
F4 C11 C12 C21 -177.17(14) . . . . ?
F4 C11 C22 C17 178.43(12) . . . . ?
F6 C10 C17 C22 -178.04(14) . . . . ?
F6 C10 C17 B24 0.72(19) . . . 3_665 ?
F6 C10 C21 F7 -1.09(15) . . . . ?
F6 C10 C21 C12 179.32(12) . . . . ?
F7 C21 C10 C17 179.27(12) . . . . ?
F7 C21 C12 C11 178.91(13) . . . . ?
C10 C17 C22 C11 -1.06(16) . . . . ?
C10 C17 B24 C17 11.65(14) . . 3_665 2_655 ?
C10 C17 B24 C17 -118.0(2) . . 3_665 3_665 ?
C10 C21 C12 C11 -1.51(17) . . . . ?
C11 C22 C17 B24 -179.91(16) . . . 3_665 ?
C17 B24 C17 C22 -169.69(15) 2_655 . . . ?
C17 B24 C17 C22 60.7(2) 3_665 2_655 . . ?
C17 B24 C17 B24 0(300000000000000) . 3_665 2_655 . ?
C17 B24 C17 B24 0(140000000000000) 2_655 . . 3_665 ?
P2 B9 C15 C18 -55.23(10) . . 2_765 2_765 ?
P2 B9 C15 C18 -55.23(10) . . 3_675 3_675 ?
P2 B9 C15 C18 -55.23(10) . . . . ?
P2 B9 C15 C19 124.00(11) . . 2_765 2_765 ?
P2 B9 C15 C19 124.00(11) . . 3_675 3_675 ?
P2 B9 C15 C19 124.00(11) . . . . ?
P2 C28 C27 C29 177.42(16) 2_765 . . . ?
P2 C28 C27 C29 177.42(16) 3_675 . . . ?
P2 C28 C27 C29 177.42(16) . . . . ?
P4 C20 C13 F5 0.49(14) . . . . ?
P4 C20 C13 C18 -178.56(12) . . . . ?
P4 C20 C16 F8 0.82(15) . . . . ?
P4 C20 C16 C19 -179.79(13) . . . . ?
F1 C19 C15 B9 3.5(2) . . . 2_765 ?
F1 C19 C15 C18 -177.17(15) . . . . ?
F1 C19 C16 F8 -3.31(15) . . . . ?
F1 C19 C16 C20 177.28(13) . . . . ?
F3 C18 C13 F5 0.17(16) . . . . ?
F3 C18 C13 C20 179.23(13) . . . . ?
F3 C18 C15 B9 -1.87(18) . . . 2_765 ?
F3 C18 C15 C19 178.80(14) . . . . ?
F5 C13 C18 C15 179.88(13) . . . . ?
F5 C13 C20 C16 -179.64(15) . . . . ?
F8 C16 C19 C15 176.91(13) . . . . ?
F8 C16 C20 C13 -179.04(14) . . . . ?
B9 C15 C18 C13 178.43(15) 2_765 . . . ?
B9 C15 C18 C13 178.43(15) . . . . ?
B9 C15 C18 C13 178.43(15) 3_675 . . . ?
B9 C15 C19 C16 -176.70(16) . . . . ?
B9 C15 C19 C16 -176.70(16) 2_765 . . . ?
B9 C15 C19 C16 -176.70(16) 3_675 . . . ?
C13 C18 C15 C19 -0.91(18) . . . . ?
C13 C20 C16 C19 0.35(17) . . . . ?
C15 C19 C16 C20 -2.50(19) . . . . ?

loop_
_smtbx_masks_void_nr
_smtbx_masks_void_average_x
_smtbx_masks_void_average_y
_smtbx_masks_void_average_z
_smtbx_masks_void_volume
_smtbx_masks_void_count_electrons
_smtbx_masks_void_content
1 0.000 0.000 0.238 198.9 45.3 '1 C5H12'
2 0.000 0.000 0.389 73.0 2.7 ?
3 0.000 0.000 0.500 82.9 9.9 ?
4 0.000 0.000 0.611 73.0 2.4 ?
5 0.000 0.000 0.762 198.9 45.4 '1 C5H12'
6 0.333 0.667 0.429 198.9 45.4 '1 C5H12'
7 0.333 0.667 0.277 73.0 2.4 ?
8 0.333 0.667 0.905 198.9 45.3 '1 C5H12'
9 0.333 0.667 0.056 73.0 2.7 ?
10 0.333 0.667 0.167 82.9 9.9 ?
11 0.667 0.333 0.095 198.9 45.4 '1 C5H12'
12 0.667 0.333 0.944 73.0 2.4 ?
13 0.667 0.333 0.571 198.9 45.3 '1 C5H12'
14 0.667 0.333 0.723 73.0 2.7 ?
15 0.667 0.333 0.833 82.9 9.9 ?
